data_1522914
loop_
_publ_author_name
'Skolozdra, R.V.'
'Komarovskaya, L.P.'
'Aksel'rud, L.G.'

_publ_section_title
;
 Magnetic susceptibility of R Ni Sn2 and R Ni3 Sn2 (R= rare-earth element)
 compounds
;
_journal_name_full 'Izvestiya Akademii Nauk SSSR, Neorganicheskie Materialy'
_journal_page_first 1490
_journal_page_last 1493
_journal_volume 24
_journal_year 1988
_chemical_formula_sum 'Gd Ni3 Sn2'
_space_group_IT_number 191
_symmetry_space_group_name_Hall '-P 6 2'
_symmetry_space_group_name_H-M 'P 6/m m m'
_cell_angle_alpha 90
_cell_angle_beta 90
_cell_angle_gamma 120
_cell_formula_units_Z 3
_cell_length_a 9.197
_cell_length_b 9.197
_cell_length_c 4.271
_cell_volume 312.862
_citation_journal_id_ASTM IVNMAW
_cod_data_source_file Skolozdra_IVNMAW_1988_462.cif
_cod_data_source_block Gd1Ni3Sn2
_cod_original_cell_volume 312.8618
_cod_original_formula_sum 'Gd1 Ni3 Sn2'
_cod_database_code 1522914

loop_
_symmetry_equiv_pos_as_xyz
x,y,z
x-y,x,z
-y,x-y,z
-x,-y,z
-x+y,-x,z
y,-x+y,z
-y,-x,-z
x-y,-y,-z
x,x-y,-z
y,x,-z
-x+y,y,-z
-x,-x+y,-z
-x,-y,-z
-x+y,-x,-z
y,-x+y,-z
x,y,-z
x-y,x,-z
-y,x-y,-z
y,x,z
-x+y,y,z
-x,-x+y,z
-y,-x,z
x-y,-y,z
x,x-y,z

loop_
_atom_site_label
_atom_site_type_symbol
_atom_site_fract_x
_atom_site_fract_y
_atom_site_fract_z
_atom_site_occupancy
_atom_site_U_iso_or_equiv
Sn2 Sn 0.5 0 0 0.6 0.0
Sn3 Sn 0.272 0 0.5 0.7 0.0
Ni3 Ni 0.272 0 0.5 0.3 0.0
Ni1 Ni 0.178 0.356 0 1 0.0
Ni2 Ni 0.5 0 0 0.4 0.0
Gd1 Gd 0 0 0 1 0.0
Gd2 Gd 0.3333 0.6667 0.5 1 0.0
